data_7225098
loop_
_publ_author_name
'Sun, Ou'
'Chen, Peng'
'Li, Hong-Feng'
'Gao, Ting'
'Sun, Wen-Bin'
'Li, Guang-Ming'
'Yan, Peng-Fei'

_publ_section_title
;
 A series of dinuclear lanthanide(iii) complexes constructed from Schiff
 base and \b-diketonate ligands: synthesis, structure, luminescence and
 SMM behavior
;
_journal_issue 24
_journal_name_full CrystEngComm
_journal_page_first 4627
_journal_paper_doi 10.1039/C6CE00354K
_journal_volume 18
_journal_year 2016
_chemical_formula_moiety 'C104 H80 N4 O12 Sm2, 2(O)'
_chemical_formula_sum 'C104 H80 N4 O14 Sm2'
_chemical_formula_weight 1910.44
_chemical_name_systematic
;
 ? 
;
_space_group_crystal_system triclinic
_space_group_IT_number 2
_space_group_name_Hall '-P 1'
_space_group_name_H-M_alt 'P -1'
_symmetry_space_group_name_Hall '-P 1'
_symmetry_space_group_name_H-M 'P -1'
_atom_sites_solution_hydrogens geom
_atom_sites_solution_primary direct
_atom_sites_solution_secondary difmap
_audit_creation_date 2016-04-25
_audit_creation_method
;
Olex2 1.2
(compiled 2015.01.26 svn.r3150 for OlexSys, GUI svn.r4998)
;
_audit_update_record
;
2016-04-26 deposited with the CCDC.
2016-05-04 downloaded from the CCDC.
;
_cell_angle_alpha 85.823(3)
_cell_angle_beta 88.506(3)
_cell_angle_gamma 63.048(4)
_cell_formula_units_Z 1
_cell_length_a 13.2798(5)
_cell_length_b 13.6291(5)
_cell_length_c 14.1655(4)
_cell_measurement_reflns_used 5879
_cell_measurement_temperature 293(2)
_cell_measurement_theta_max 28.4794
_cell_measurement_theta_min 3.1739
_cell_volume 2279.23(16)
_computing_cell_refinement
;
CrysAlisPro, Agilent Technologies,
Version 1.171.35.21 (release 20-01-2012 CrysAlis171 .NET)
(compiled Jan 23 2012,18:06:46)
;
_computing_data_collection
;
CrysAlisPro, Agilent Technologies,
Version 1.171.35.21 (release 20-01-2012 CrysAlis171 .NET)
(compiled Jan 23 2012,18:06:46)
;
_computing_data_reduction
;
CrysAlisPro, Agilent Technologies,
Version 1.171.35.21 (release 20-01-2012 CrysAlis171 .NET)
(compiled Jan 23 2012,18:06:46)
;
_computing_molecular_graphics 'Olex2 (Dolomanov et al., 2009)'
_computing_publication_material 'Olex2 (Dolomanov et al., 2009)'
_computing_structure_refinement 'ShelXL (Sheldrick, 2008)'
_computing_structure_solution 'SIR2004 (Burla et al., 2007)'
_diffrn_ambient_temperature 293.15
_diffrn_detector_area_resol_mean 16.1954
_diffrn_measured_fraction_theta_full 0.998
_diffrn_measured_fraction_theta_max 0.998
_diffrn_measurement_details
;
  1 omega    2.00   99.00   1.0000   19.6600
omega____ theta____ kappa____ phi______ frames
    -       23.1312   77.0000 -120.0000 97

  2 omega  -69.00   27.00   1.0000   19.6600
omega____ theta____ kappa____ phi______ frames
    -      -24.3030   19.0000   90.0000 96

  3 omega  -97.00    5.00   1.0000   19.6600
omega____ theta____ kappa____ phi______ frames
    -      -24.3030  -57.0000  120.0000 102

  4 omega -109.00  -36.00   1.0000   19.6600
omega____ theta____ kappa____ phi______ frames
    -      -24.3030  178.0000 -150.0000 73

  5 omega  -78.00   11.00   1.0000   19.6600
omega____ theta____ kappa____ phi______ frames
    -      -24.3030  111.0000   68.0000 89
;
_diffrn_measurement_device_type 'Xcalibur, Eos'
_diffrn_measurement_method '\w scans'
_diffrn_orient_matrix_UB_11 0.0337721000
_diffrn_orient_matrix_UB_12 -0.0179011000
_diffrn_orient_matrix_UB_13 0.0416928000
_diffrn_orient_matrix_UB_21 -0.0329418000
_diffrn_orient_matrix_UB_22 0.0520708000
_diffrn_orient_matrix_UB_23 0.0184677000
_diffrn_orient_matrix_UB_31 -0.0369444000
_diffrn_orient_matrix_UB_32 -0.0198237000
_diffrn_orient_matrix_UB_33 0.0210104000
_diffrn_radiation_monochromator graphite
_diffrn_radiation_type MoK\a
_diffrn_radiation_wavelength 0.71073
_diffrn_reflns_av_R_equivalents 0.0384
_diffrn_reflns_av_unetI/netI 0.0526
_diffrn_reflns_limit_h_max 16
_diffrn_reflns_limit_h_min -16
_diffrn_reflns_limit_k_max 17
_diffrn_reflns_limit_k_min -17
_diffrn_reflns_limit_l_max 17
_diffrn_reflns_limit_l_min -11
_diffrn_reflns_number 16827
_diffrn_reflns_theta_full 26.37
_diffrn_reflns_theta_max 26.37
_diffrn_reflns_theta_min 3.18
_diffrn_source 'Enhance (Mo) X-ray Source'
_exptl_absorpt_coefficient_mu 1.342
_exptl_absorpt_correction_T_max 1.00000
_exptl_absorpt_correction_T_min 0.72714
_exptl_absorpt_correction_type multi-scan
_exptl_absorpt_process_details
;
CrysAlisPro, Agilent Technologies,
Version 1.171.35.21 (release 20-01-2012 CrysAlis171 .NET)
(compiled Jan 23 2012,18:06:46)
Empirical absorption correction using spherical harmonics,
 implemented in SCALE3 ABSPACK scaling algorithm.
;
_exptl_crystal_colour 'metallic light yellow'
_exptl_crystal_colour_lustre metallic
_exptl_crystal_colour_modifier light
_exptl_crystal_colour_primary yellow
_exptl_crystal_density_diffrn 1.392
_exptl_crystal_density_method 'not measured'
_exptl_crystal_description block
_exptl_crystal_F_000 968
_exptl_crystal_size_max 0.25
_exptl_crystal_size_mid 0.23
_exptl_crystal_size_min 0.2
_refine_diff_density_max 1.274
_refine_diff_density_min -0.608
_refine_diff_density_rms 0.108
_refine_ls_extinction_method none
_refine_ls_goodness_of_fit_ref 1.125
_refine_ls_hydrogen_treatment constr
_refine_ls_matrix_type full
_refine_ls_number_parameters 559
_refine_ls_number_reflns 9308
_refine_ls_number_restraints 0
_refine_ls_restrained_S_all 1.125
_refine_ls_R_factor_all 0.0537
_refine_ls_R_factor_gt 0.0433
_refine_ls_shift/su_max 0.000
_refine_ls_shift/su_mean 0.000
_refine_ls_structure_factor_coef Fsqd
_refine_ls_weighting_details 'calc w=1/[\s^2^(Fo^2^)+(0.0652P)^2^+0.6706P] where P=(Fo^2^+2Fc^2^)/3'
_refine_ls_weighting_scheme calc
_refine_ls_wR_factor_gt 0.1194
_refine_ls_wR_factor_ref 0.1272
_reflns_number_gt 7994
_reflns_number_total 9308
_reflns_threshold_expression >2sigma(I)
_cod_data_source_file c6ce00354k2.cif
_cod_data_source_block 1
_cod_depositor_comments 'Adding full bibliography for 7225096--7225100.cif.'
_cod_original_cell_volume 2279.23(14)
_cod_database_code 7225098
_reflns_odcompleteness_completeness 99.84
_reflns_odcompleteness_iscentric 1
_reflns_odcompleteness_theta 26.32
_olex2_refinement_description
;
1. Fixed Uiso
 At 1.2 times of:
  All C(H) groups, All C(H,H) groups
2.a Secondary CH2 refined with riding coordinates:
 C52(H52A,H52B)
2.b Aromatic/amide H refined with riding coordinates:
 C2(H2), C5(H5), C6(H6), C7(H7), C8(H8), C9(H9), C11(H11), C12(H12), C13(H13),
 C14(H14), C15(H15), C17(H17), C20(H20), C21(H21), C22(H22), C23(H23), C24(H24),
  C26(H26), C27(H27), C28(H28), C29(H29), C30(H30), C32(H32), C35(H35),
 C36(H36), C37(H37), C38(H38), C39(H39), C41(H41), C42(H42), C43(H43), C44(H44),
  C45(H45), C46(H46), C48(H48), C49(H49), C50(H50), C51(H51)
;
_olex2_submission_special_instructions 'No special instructions were received'

loop_
_space_group_symop_id
_space_group_symop_operation_xyz
1 'x, y, z'
2 '-x, -y, -z'

loop_
_atom_site_label
_atom_site_type_symbol
_atom_site_fract_x
_atom_site_fract_y
_atom_site_fract_z
_atom_site_U_iso_or_equiv
_atom_site_adp_type
_atom_site_occupancy
_atom_site_calc_flag
_atom_site_refinement_flags_posn
Sm1 Sm 0.744896(18) 0.648654(17) 0.666840(14) 0.03749(9) Uani 1 d .
O1 O 0.5927(3) 0.6415(3) 0.7521(2) 0.0461(7) Uani 1 d .
O2 O 0.7950(3) 0.4591(3) 0.7055(2) 0.0479(7) Uani 1 d .
O3 O 0.9121(3) 0.6682(3) 0.6618(2) 0.0504(8) Uani 1 d .
O4 O 0.8146(3) 0.6246(3) 0.8240(2) 0.0521(8) Uani 1 d .
O5 O 0.7047(3) 0.7771(3) 0.5327(2) 0.0547(8) Uani 1 d .
O6 O 0.6542(3) 0.8268(3) 0.7184(2) 0.0513(8) Uani 1 d .
N1 N 0.8539(3) 0.5230(3) 0.5297(2) 0.0398(8) Uani 1 d .
N2 N 0.6222(3) 0.6134(3) 0.5381(3) 0.0434(8) Uani 1 d .
C1 C 0.5783(4) 0.5669(4) 0.8000(3) 0.0409(10) Uani 1 d .
C2 C 0.6490(4) 0.4544(4) 0.7998(3) 0.0459(10) Uani 1 d .
H2 H 0.6281 0.4074 0.8367 0.055 Uiso 1 calc R
C3 C 0.7490(4) 0.4063(4) 0.7488(3) 0.0427(10) Uani 1 d .
C4 C 0.8107(4) 0.2821(4) 0.7448(3) 0.0460(11) Uani 1 d .
C5 C 0.9217(5) 0.2318(4) 0.7135(4) 0.0590(13) Uani 1 d .
H5 H 0.9578 0.2751 0.6965 0.071 Uiso 1 calc R
C6 C 0.9789(5) 0.1199(5) 0.7073(5) 0.0733(16) Uani 1 d .
H6 H 1.0538 0.0879 0.6877 0.088 Uiso 1 calc R
C7 C 0.9267(6) 0.0548(5) 0.7298(5) 0.0812(19) Uani 1 d .
H7 H 0.9655 -0.0211 0.7250 0.097 Uiso 1 calc R
C8 C 0.8160(6) 0.1029(5) 0.7597(6) 0.089(2) Uani 1 d .
H8 H 0.7796 0.0594 0.7744 0.107 Uiso 1 calc R
C9 C 0.7593(5) 0.2149(5) 0.7678(5) 0.0719(16) Uani 1 d .
H9 H 0.6851 0.2462 0.7892 0.086 Uiso 1 calc R
C10 C 0.4751(4) 0.6071(4) 0.8615(3) 0.0468(11) Uani 1 d .
C11 C 0.4184(5) 0.5451(5) 0.8863(4) 0.0618(14) Uani 1 d .
H11 H 0.4445 0.4748 0.8651 0.074 Uiso 1 calc R
C12 C 0.3228(5) 0.5874(6) 0.9428(4) 0.0752(18) Uani 1 d .
H12 H 0.2858 0.5448 0.9590 0.090 Uiso 1 calc R
C13 C 0.2827(5) 0.6894(6) 0.9745(4) 0.0772(19) Uani 1 d .
H13 H 0.2188 0.7168 1.0123 0.093 Uiso 1 calc R
C14 C 0.3382(6) 0.7532(6) 0.9499(4) 0.0781(18) Uani 1 d .
H14 H 0.3115 0.8236 0.9712 0.094 Uiso 1 calc R
C15 C 0.4338(5) 0.7111(5) 0.8934(3) 0.0597(13) Uani 1 d .
H15 H 0.4704 0.7541 0.8769 0.072 Uiso 1 calc R
C16 C 0.9564(4) 0.7044(4) 0.7199(3) 0.0442(10) Uani 1 d .
C17 C 0.9381(5) 0.7044(4) 0.8173(4) 0.0550(12) Uani 1 d .
H17 H 0.9703 0.7376 0.8532 0.066 Uiso 1 calc R
C18 C 0.8751(4) 0.6583(4) 0.8641(3) 0.0478(11) Uani 1 d .
C19 C 0.8797(4) 0.6451(4) 0.9709(3) 0.0523(12) Uani 1 d .
C20 C 0.9680(5) 0.6410(5) 1.0227(4) 0.0696(16) Uani 1 d .
H20 H 1.0247 0.6532 0.9925 0.084 Uiso 1 calc R
C21 C 0.9725(7) 0.6182(6) 1.1213(5) 0.089(2) Uani 1 d .
H21 H 1.0322 0.6158 1.1559 0.107 Uiso 1 calc R
C22 C 0.8919(8) 0.5998(6) 1.1662(4) 0.093(2) Uani 1 d .
H22 H 0.8960 0.5843 1.2314 0.112 Uiso 1 calc R
C23 C 0.8032(7) 0.6042(6) 1.1152(4) 0.094(2) Uani 1 d .
H23 H 0.7465 0.5927 1.1462 0.113 Uiso 1 calc R
C24 C 0.7976(6) 0.6255(5) 1.0185(4) 0.0723(16) Uani 1 d .
H24 H 0.7379 0.6267 0.9847 0.087 Uiso 1 calc R
C25 C 1.0347(4) 0.7480(4) 0.6785(3) 0.0468(11) Uani 1 d .
C26 C 1.0135(5) 0.8002(5) 0.5873(4) 0.0594(13) Uani 1 d .
H26 H 0.9520 0.8069 0.5525 0.071 Uiso 1 calc R
C27 C 1.0841(6) 0.8415(6) 0.5496(5) 0.0755(17) Uani 1 d .
H27 H 1.0703 0.8756 0.4887 0.091 Uiso 1 calc R
C28 C 1.1757(6) 0.8331(6) 0.6009(5) 0.0817(19) Uani 1 d .
H28 H 1.2216 0.8632 0.5751 0.098 Uiso 1 calc R
C29 C 1.1984(5) 0.7809(6) 0.6890(5) 0.0801(19) Uani 1 d .
H29 H 1.2607 0.7736 0.7228 0.096 Uiso 1 calc R
C30 C 1.1283(5) 0.7385(5) 0.7282(4) 0.0623(14) Uani 1 d .
H30 H 1.1441 0.7032 0.7886 0.075 Uiso 1 calc R
C31 C 0.6824(4) 0.8781(4) 0.5214(3) 0.0428(10) Uani 1 d .
C32 C 0.6538(4) 0.9501(4) 0.5930(3) 0.0480(11) Uani 1 d .
H32 H 0.6461 1.0207 0.5778 0.058 Uiso 1 calc R
C33 C 0.6359(4) 0.9228(4) 0.6861(3) 0.0441(10) Uani 1 d .
C34 C 0.5911(4) 1.0091(4) 0.7560(4) 0.0498(11) Uani 1 d .
C35 C 0.5246(5) 1.1203(5) 0.7280(4) 0.0628(14) Uani 1 d .
H35 H 0.5097 1.1426 0.6641 0.075 Uiso 1 calc R
C36 C 0.4809(6) 1.1974(6) 0.7957(5) 0.0828(19) Uani 1 d .
H36 H 0.4363 1.2713 0.7770 0.099 Uiso 1 calc R
C37 C 0.5026(7) 1.1658(7) 0.8891(6) 0.095(2) Uani 1 d .
H37 H 0.4729 1.2181 0.9340 0.114 Uiso 1 calc R
C38 C 0.5677(7) 1.0579(7) 0.9171(5) 0.090(2) Uani 1 d .
H38 H 0.5833 1.0367 0.9811 0.108 Uiso 1 calc R
C39 C 0.6111(6) 0.9789(5) 0.8504(4) 0.0679(15) Uani 1 d .
H39 H 0.6541 0.9050 0.8703 0.081 Uiso 1 calc R
C40 C 0.6868(4) 0.9188(4) 0.4196(3) 0.0430(10) Uani 1 d .
C41 C 0.6250(4) 1.0291(4) 0.3894(4) 0.0509(11) Uani 1 d .
H41 H 0.5814 1.0800 0.4324 0.061 Uiso 1 calc R
C42 C 0.6282(5) 1.0637(5) 0.2952(4) 0.0619(14) Uani 1 d .
H42 H 0.5860 1.1377 0.2751 0.074 Uiso 1 calc R
C43 C 0.6927(5) 0.9902(5) 0.2322(4) 0.0666(15) Uani 1 d .
H43 H 0.6952 1.0143 0.1695 0.080 Uiso 1 calc R
C44 C 0.7544(6) 0.8803(5) 0.2606(4) 0.0725(17) Uani 1 d .
H44 H 0.7988 0.8302 0.2174 0.087 Uiso 1 calc R
C45 C 0.7498(4) 0.8453(4) 0.3534(4) 0.0581(13) Uani 1 d .
H45 H 0.7899 0.7707 0.3721 0.070 Uiso 1 calc R
C46 C 0.8007(4) 0.5003(4) 0.4691(3) 0.0492(11) Uani 1 d .
H46 H 0.8414 0.4491 0.4254 0.059 Uiso 1 calc R
C47 C 0.6773(4) 0.5520(4) 0.4654(3) 0.0454(10) Uani 1 d .
C48 C 0.5106(4) 0.6609(4) 0.5369(4) 0.0541(12) Uani 1 d .
H48 H 0.4722 0.7018 0.5874 0.065 Uiso 1 calc R
C49 C 0.4479(5) 0.6523(5) 0.4632(5) 0.0715(16) Uani 1 d .
H49 H 0.3693 0.6882 0.4640 0.086 Uiso 1 calc R
C50 C 0.5039(5) 0.5902(6) 0.3900(4) 0.0748(17) Uani 1 d .
H50 H 0.4642 0.5829 0.3401 0.090 Uiso 1 calc R
C51 C 0.6195(5) 0.5390(5) 0.3912(4) 0.0649(14) Uani 1 d .
H51 H 0.6591 0.4955 0.3424 0.078 Uiso 1 calc R
C52 C 0.9781(4) 0.4637(4) 0.5277(3) 0.0469(11) Uani 1 d .
H52A H 1.0022 0.3949 0.4977 0.056 Uiso 1 calc R
H52B H 1.0083 0.4468 0.5917 0.056 Uiso 1 calc R
O7 O 0.9441(8) 0.9370(6) 1.0068(5) 0.169(3) Uani 1 d .

loop_
_atom_site_aniso_label
_atom_site_aniso_U_11
_atom_site_aniso_U_22
_atom_site_aniso_U_33
_atom_site_aniso_U_23
_atom_site_aniso_U_13
_atom_site_aniso_U_12
Sm1 0.04107(14) 0.03436(14) 0.03971(14) -0.00181(9) 0.00041(9) -0.01952(10)
O1 0.0471(18) 0.0370(17) 0.0513(18) 0.0011(14) 0.0064(14) -0.0175(14)
O2 0.0464(18) 0.0362(17) 0.061(2) 0.0029(14) 0.0041(15) -0.0198(15)
O3 0.0526(19) 0.062(2) 0.0495(18) -0.0155(15) 0.0037(14) -0.0358(17)
O4 0.058(2) 0.055(2) 0.0467(18) 0.0033(15) -0.0088(15) -0.0291(17)
O5 0.083(3) 0.0387(18) 0.0441(18) 0.0011(14) -0.0033(16) -0.0291(18)
O6 0.062(2) 0.0399(18) 0.0517(19) -0.0041(14) 0.0068(15) -0.0229(16)
N1 0.0368(19) 0.038(2) 0.044(2) -0.0048(15) 0.0053(15) -0.0168(16)
N2 0.041(2) 0.040(2) 0.053(2) -0.0029(17) -0.0047(16) -0.0215(17)
C1 0.048(3) 0.045(3) 0.035(2) -0.0010(18) -0.0016(18) -0.027(2)
C2 0.053(3) 0.043(3) 0.045(2) 0.0028(19) 0.003(2) -0.025(2)
C3 0.053(3) 0.040(2) 0.039(2) 0.0027(18) -0.0108(19) -0.024(2)
C4 0.053(3) 0.041(3) 0.047(2) 0.0061(19) -0.013(2) -0.024(2)
C5 0.059(3) 0.047(3) 0.072(3) -0.003(2) 0.005(3) -0.026(3)
C6 0.066(4) 0.049(3) 0.097(5) -0.010(3) 0.008(3) -0.018(3)
C7 0.086(5) 0.039(3) 0.115(5) -0.006(3) -0.007(4) -0.024(3)
C8 0.088(5) 0.049(4) 0.140(6) 0.003(4) -0.008(4) -0.042(4)
C9 0.058(3) 0.045(3) 0.117(5) -0.001(3) -0.001(3) -0.028(3)
C10 0.049(3) 0.054(3) 0.035(2) 0.003(2) -0.0025(19) -0.022(2)
C11 0.061(3) 0.069(4) 0.060(3) -0.003(3) 0.007(2) -0.034(3)
C12 0.062(4) 0.093(5) 0.074(4) 0.009(4) 0.014(3) -0.041(4)
C13 0.061(4) 0.101(5) 0.055(3) 0.007(3) 0.010(3) -0.026(4)
C14 0.081(4) 0.080(4) 0.059(3) -0.012(3) 0.018(3) -0.023(4)
C15 0.065(3) 0.062(3) 0.048(3) 0.005(2) 0.006(2) -0.027(3)
C16 0.040(2) 0.035(2) 0.055(3) -0.0098(19) -0.0024(19) -0.014(2)
C17 0.063(3) 0.054(3) 0.057(3) -0.007(2) -0.009(2) -0.033(3)
C18 0.058(3) 0.034(2) 0.043(2) -0.0014(19) -0.006(2) -0.013(2)
C19 0.057(3) 0.036(2) 0.050(3) -0.003(2) -0.009(2) -0.009(2)
C20 0.076(4) 0.059(4) 0.068(4) -0.005(3) -0.020(3) -0.024(3)
C21 0.108(6) 0.070(4) 0.066(4) -0.014(3) -0.039(4) -0.016(4)
C22 0.131(7) 0.079(5) 0.041(3) -0.012(3) 0.001(4) -0.022(5)
C23 0.114(6) 0.098(6) 0.050(4) -0.008(3) 0.010(4) -0.029(5)
C24 0.076(4) 0.075(4) 0.053(3) -0.003(3) 0.001(3) -0.023(3)
C25 0.047(3) 0.039(2) 0.059(3) -0.014(2) 0.002(2) -0.022(2)
C26 0.067(3) 0.058(3) 0.063(3) -0.008(3) 0.000(3) -0.037(3)
C27 0.096(5) 0.077(4) 0.069(4) -0.005(3) 0.011(3) -0.053(4)
C28 0.076(4) 0.089(5) 0.105(5) -0.024(4) 0.017(4) -0.058(4)
C29 0.058(4) 0.087(5) 0.110(5) -0.010(4) -0.009(3) -0.044(4)
C30 0.052(3) 0.063(4) 0.077(4) -0.005(3) -0.009(3) -0.030(3)
C31 0.041(2) 0.043(3) 0.048(2) 0.0036(19) -0.0019(19) -0.023(2)
C32 0.057(3) 0.039(3) 0.055(3) -0.004(2) 0.008(2) -0.029(2)
C33 0.039(2) 0.037(2) 0.058(3) -0.008(2) 0.0007(19) -0.0174(19)
C34 0.053(3) 0.047(3) 0.060(3) -0.017(2) 0.012(2) -0.030(2)
C35 0.065(3) 0.050(3) 0.072(4) -0.015(3) 0.010(3) -0.024(3)
C36 0.091(5) 0.055(4) 0.097(5) -0.028(3) 0.016(4) -0.026(3)
C37 0.118(6) 0.089(6) 0.088(5) -0.048(4) 0.027(4) -0.052(5)
C38 0.121(6) 0.095(6) 0.064(4) -0.020(4) 0.012(4) -0.056(5)
C39 0.088(4) 0.061(4) 0.060(3) -0.013(3) 0.006(3) -0.037(3)
C40 0.047(3) 0.043(3) 0.048(2) 0.0027(19) -0.0039(19) -0.028(2)
C41 0.053(3) 0.044(3) 0.059(3) 0.005(2) -0.003(2) -0.026(2)
C42 0.068(4) 0.054(3) 0.065(3) 0.013(3) -0.004(3) -0.031(3)
C43 0.076(4) 0.076(4) 0.053(3) 0.012(3) 0.001(3) -0.041(3)
C44 0.085(4) 0.067(4) 0.054(3) -0.005(3) 0.014(3) -0.024(3)
C45 0.062(3) 0.046(3) 0.056(3) 0.000(2) 0.005(2) -0.016(3)
C46 0.051(3) 0.045(3) 0.048(3) -0.016(2) 0.007(2) -0.018(2)
C47 0.049(3) 0.041(2) 0.049(3) -0.006(2) 0.000(2) -0.022(2)
C48 0.045(3) 0.050(3) 0.064(3) -0.002(2) -0.004(2) -0.019(2)
C49 0.048(3) 0.079(4) 0.087(4) 0.005(3) -0.020(3) -0.028(3)
C50 0.071(4) 0.086(5) 0.073(4) -0.004(3) -0.028(3) -0.040(4)
C51 0.070(4) 0.070(4) 0.059(3) -0.013(3) -0.009(3) -0.035(3)
C52 0.041(2) 0.046(3) 0.048(3) -0.001(2) 0.0046(19) -0.015(2)
O7 0.247(9) 0.100(5) 0.120(5) -0.009(4) 0.018(5) -0.043(5)

loop_
_atom_type_symbol
_atom_type_description
_atom_type_scat_dispersion_real
_atom_type_scat_dispersion_imag
_atom_type_scat_source
C C 0.0030 0.0020 'International Tables Vol C Tables 4.2.6.8 and 6.1.1.4'
H H 0.0000 0.0000 'International Tables Vol C Tables 4.2.6.8 and 6.1.1.4'
N N 0.0060 0.0030 'International Tables Vol C Tables 4.2.6.8 and 6.1.1.4'
O O 0.0110 0.0060 'International Tables Vol C Tables 4.2.6.8 and 6.1.1.4'
Sm Sm -0.1640 3.4420 'International Tables Vol C Tables 4.2.6.8 and 6.1.1.4'

loop_
_geom_angle_atom_site_label_1
_geom_angle_atom_site_label_2
_geom_angle_atom_site_label_3
_geom_angle
_geom_angle_site_symmetry_1
_geom_angle_site_symmetry_3
O1 Sm1 O2 72.80(11) . .
O1 Sm1 O4 80.00(11) . .
O1 Sm1 O5 118.79(12) . .
O1 Sm1 N1 125.33(11) . .
O1 Sm1 N2 74.78(11) . .
O2 Sm1 O5 140.49(11) . .
O2 Sm1 N1 67.45(11) . .
O2 Sm1 N2 79.28(11) . .
O3 Sm1 O1 150.62(12) . .
O3 Sm1 O2 107.83(12) . .
O3 Sm1 O4 71.59(11) . .
O3 Sm1 O5 80.16(12) . .
O3 Sm1 N1 78.77(11) . .
O3 Sm1 N2 134.60(11) . .
O4 Sm1 O2 78.61(11) . .
O4 Sm1 O5 138.33(11) . .
O4 Sm1 N1 124.69(12) . .
O4 Sm1 N2 150.37(11) . .
O5 Sm1 N1 76.84(11) . .
O5 Sm1 N2 69.34(11) . .
O6 Sm1 O1 79.10(11) . .
O6 Sm1 O2 145.47(11) . .
O6 Sm1 O3 87.23(12) . .
O6 Sm1 O4 77.09(12) . .
O6 Sm1 O5 71.44(11) . .
O6 Sm1 N1 147.07(11) . .
O6 Sm1 N2 112.42(12) . .
N1 Sm1 N2 62.40(11) . .
C1 O1 Sm1 134.8(3) . .
C3 O2 Sm1 135.7(3) . .
C16 O3 Sm1 132.2(3) . .
C18 O4 Sm1 133.5(3) . .
C31 O5 Sm1 134.3(3) . .
C33 O6 Sm1 136.6(3) . .
C46 N1 Sm1 120.3(3) . .
C46 N1 C52 117.1(4) . .
C52 N1 Sm1 122.1(3) . .
C47 N2 Sm1 118.0(3) . .
C48 N2 Sm1 123.6(3) . .
C48 N2 C47 118.1(4) . .
O1 C1 C2 125.5(4) . .
O1 C1 C10 115.3(4) . .
C2 C1 C10 119.2(4) . .
C1 C2 H2 117.4 . .
C1 C2 C3 125.1(4) . .
C3 C2 H2 117.4 . .
O2 C3 C2 124.5(4) . .
O2 C3 C4 115.7(4) . .
C2 C3 C4 119.8(4) . .
C5 C4 C3 120.0(4) . .
C9 C4 C3 122.5(5) . .
C9 C4 C5 117.5(5) . .
C4 C5 H5 119.3 . .
C6 C5 C4 121.3(5) . .
C6 C5 H5 119.3 . .
C5 C6 H6 119.8 . .
C7 C6 C5 120.4(6) . .
C7 C6 H6 119.8 . .
C6 C7 H7 120.3 . .
C6 C7 C8 119.4(6) . .
C8 C7 H7 120.3 . .
C7 C8 H8 119.9 . .
C9 C8 C7 120.2(6) . .
C9 C8 H8 119.9 . .
C4 C9 H9 119.4 . .
C8 C9 C4 121.2(6) . .
C8 C9 H9 119.4 . .
C11 C10 C1 123.2(5) . .
C15 C10 C1 118.4(4) . .
C15 C10 C11 118.3(5) . .
C10 C11 H11 119.8 . .
C10 C11 C12 120.4(6) . .
C12 C11 H11 119.8 . .
C11 C12 H12 119.4 . .
C13 C12 C11 121.2(6) . .
C13 C12 H12 119.4 . .
C12 C13 H13 120.4 . .
C12 C13 C14 119.3(6) . .
C14 C13 H13 120.4 . .
C13 C14 H14 120.2 . .
C15 C14 C13 119.7(6) . .
C15 C14 H14 120.2 . .
C10 C15 C14 121.1(6) . .
C10 C15 H15 119.4 . .
C14 C15 H15 119.4 . .
O3 C16 C17 124.5(4) . .
O3 C16 C25 116.2(4) . .
C17 C16 C25 119.3(4) . .
C16 C17 H17 117.9 . .
C18 C17 C16 124.3(5) . .
C18 C17 H17 117.9 . .
O4 C18 C17 124.7(4) . .
O4 C18 C19 116.6(4) . .
C17 C18 C19 118.7(5) . .
C20 C19 C18 122.8(5) . .
C20 C19 C24 118.2(5) . .
C24 C19 C18 118.7(5) . .
C19 C20 H20 120.0 . .
C19 C20 C21 120.0(7) . .
C21 C20 H20 120.0 . .
C20 C21 H21 119.5 . .
C22 C21 C20 120.9(7) . .
C22 C21 H21 119.5 . .
C21 C22 H22 120.2 . .
C21 C22 C23 119.5(6) . .
C23 C22 H22 120.2 . .
C22 C23 H23 119.7 . .
C22 C23 C24 120.5(7) . .
C24 C23 H23 119.7 . .
C19 C24 H24 119.6 . .
C23 C24 C19 120.8(7) . .
C23 C24 H24 119.6 . .
C26 C25 C16 119.3(4) . .
C30 C25 C16 122.1(5) . .
C30 C25 C26 118.5(5) . .
C25 C26 H26 120.2 . .
C27 C26 C25 119.6(5) . .
C27 C26 H26 120.2 . .
C26 C27 H27 119.5 . .
C26 C27 C28 121.0(6) . .
C28 C27 H27 119.5 . .
C27 C28 H28 120.0 . .
C29 C28 C27 120.0(6) . .
C29 C28 H28 120.0 . .
C28 C29 H29 120.1 . .
C28 C29 C30 119.9(6) . .
C30 C29 H29 120.1 . .
C25 C30 H30 119.5 . .
C29 C30 C25 121.0(6) . .
C29 C30 H30 119.5 . .
O5 C31 C32 125.2(4) . .
O5 C31 C40 114.6(4) . .
C32 C31 C40 120.1(4) . .
C31 C32 H32 118.2 . .
C33 C32 C31 123.7(4) . .
C33 C32 H32 118.2 . .
O6 C33 C32 124.6(4) . .
O6 C33 C34 115.1(4) . .
C32 C33 C34 120.2(4) . .
C35 C34 C33 121.6(5) . .
C39 C34 C33 119.6(5) . .
C39 C34 C35 118.7(5) . .
C34 C35 H35 120.1 . .
C36 C35 C34 119.8(6) . .
C36 C35 H35 120.1 . .
C35 C36 H36 119.7 . .
C37 C36 C35 120.6(7) . .
C37 C36 H36 119.7 . .
C36 C37 H37 120.0 . .
C36 C37 C38 120.1(6) . .
C38 C37 H37 120.0 . .
C37 C38 H38 119.8 . .
C37 C38 C39 120.3(7) . .
C39 C38 H38 119.8 . .
C34 C39 C38 120.5(6) . .
C34 C39 H39 119.7 . .
C38 C39 H39 119.7 . .
C41 C40 C31 121.3(4) . .
C45 C40 C31 120.4(4) . .
C45 C40 C41 118.3(4) . .
C40 C41 H41 120.0 . .
C40 C41 C42 120.1(5) . .
C42 C41 H41 120.0 . .
C41 C42 H42 119.8 . .
C43 C42 C41 120.4(5) . .
C43 C42 H42 119.8 . .
C42 C43 H43 119.7 . .
C42 C43 C44 120.5(5) . .
C44 C43 H43 119.7 . .
C43 C44 H44 120.3 . .
C45 C44 C43 119.4(6) . .
C45 C44 H44 120.3 . .
C40 C45 H45 119.3 . .
C44 C45 C40 121.4(5) . .
C44 C45 H45 119.3 . .
N1 C46 H46 119.0 . .
N1 C46 C47 122.1(4) . .
C47 C46 H46 119.0 . .
N2 C47 C46 116.7(4) . .
N2 C47 C51 121.5(5) . .
C51 C47 C46 121.8(5) . .
N2 C48 H48 118.6 . .
N2 C48 C49 122.9(5) . .
C49 C48 H48 118.6 . .
C48 C49 H49 120.6 . .
C50 C49 C48 118.8(5) . .
C50 C49 H49 120.6 . .
C49 C50 H50 120.6 . .
C49 C50 C51 118.9(5) . .
C51 C50 H50 120.6 . .
C47 C51 H51 120.1 . .
C50 C51 C47 119.8(5) . .
C50 C51 H51 120.1 . .
N1 C52 C52 108.7(5) . 2_766
N1 C52 H52A 110.0 . .
N1 C52 H52B 110.0 . .
C52 C52 H52A 110.0 2_766 .
C52 C52 H52B 110.0 2_766 .
H52A C52 H52B 108.3 . .

loop_
_geom_bond_atom_site_label_1
_geom_bond_atom_site_label_2
_geom_bond_distance
_geom_bond_site_symmetry_2
Sm1 O1 2.364(3) .
Sm1 O2 2.381(3) .
Sm1 O3 2.353(3) .
Sm1 O4 2.376(3) .
Sm1 O5 2.383(3) .
Sm1 O6 2.333(3) .
Sm1 N1 2.625(4) .
Sm1 N2 2.685(4) .
O1 C1 1.265(5) .
O2 C3 1.259(5) .
O3 C16 1.269(5) .
O4 C18 1.255(6) .
O5 C31 1.268(5) .
O6 C33 1.270(5) .
N1 C46 1.266(6) .
N1 C52 1.472(6) .
N2 C47 1.351(6) .
N2 C48 1.320(6) .
C1 C2 1.388(6) .
C1 C10 1.505(6) .
C2 H2 0.9300 .
C2 C3 1.395(7) .
C3 C4 1.515(6) .
C4 C5 1.390(7) .
C4 C9 1.387(7) .
C5 H5 0.9300 .
C5 C6 1.371(8) .
C6 H6 0.9300 .
C6 C7 1.369(8) .
C7 H7 0.9300 .
C7 C8 1.381(9) .
C8 H8 0.9300 .
C8 C9 1.374(9) .
C9 H9 0.9300 .
C10 C11 1.387(7) .
C10 C15 1.375(7) .
C11 H11 0.9300 .
C11 C12 1.391(8) .
C12 H12 0.9300 .
C12 C13 1.350(9) .
C13 H13 0.9300 .
C13 C14 1.394(9) .
C14 H14 0.9300 .
C14 C15 1.391(8) .
C15 H15 0.9300 .
C16 C17 1.395(7) .
C16 C25 1.501(6) .
C17 H17 0.9300 .
C17 C18 1.386(7) .
C18 C19 1.510(7) .
C19 C20 1.377(7) .
C19 C24 1.384(8) .
C20 H20 0.9300 .
C20 C21 1.406(9) .
C21 H21 0.9300 .
C21 C22 1.340(11) .
C22 H22 0.9300 .
C22 C23 1.375(11) .
C23 H23 0.9300 .
C23 C24 1.376(8) .
C24 H24 0.9300 .
C25 C26 1.399(7) .
C25 C30 1.395(7) .
C26 H26 0.9300 .
C26 C27 1.376(8) .
C27 H27 0.9300 .
C27 C28 1.389(9) .
C28 H28 0.9300 .
C28 C29 1.359(9) .
C29 H29 0.9300 .
C29 C30 1.386(8) .
C30 H30 0.9300 .
C31 C32 1.388(7) .
C31 C40 1.516(6) .
C32 H32 0.9300 .
C32 C33 1.388(6) .
C33 C34 1.492(6) .
C34 C35 1.396(7) .
C34 C39 1.367(8) .
C35 H35 0.9300 .
C35 C36 1.388(8) .
C36 H36 0.9300 .
C36 C37 1.357(10) .
C37 H37 0.9300 .
C37 C38 1.360(11) .
C38 H38 0.9300 .
C38 C39 1.393(9) .
C39 H39 0.9300 .
C40 C41 1.387(6) .
C40 C45 1.385(7) .
C41 H41 0.9300 .
C41 C42 1.389(7) .
C42 H42 0.9300 .
C42 C43 1.359(8) .
C43 H43 0.9300 .
C43 C44 1.375(8) .
C44 H44 0.9300 .
C44 C45 1.375(7) .
C45 H45 0.9300 .
C46 H46 0.9300 .
C46 C47 1.462(7) .
C47 C51 1.385(7) .
C48 H48 0.9300 .
C48 C49 1.397(7) .
C49 H49 0.9300 .
C49 C50 1.364(9) .
C50 H50 0.9300 .
C50 C51 1.369(8) .
C51 H51 0.9300 .
C52 C52 1.522(9) 2_766
C52 H52A 0.9700 .
C52 H52B 0.9700 .

loop_
_geom_torsion_atom_site_label_1
_geom_torsion_atom_site_label_2
_geom_torsion_atom_site_label_3
_geom_torsion_atom_site_label_4
_geom_torsion
_geom_torsion_site_symmetry_4
Sm1 O1 C1 C2 -14.2(7) .
Sm1 O1 C1 C10 165.6(3) .
Sm1 O2 C3 C2 -8.4(7) .
Sm1 O2 C3 C4 172.9(3) .
Sm1 O3 C16 C17 25.5(7) .
Sm1 O3 C16 C25 -155.4(3) .
Sm1 O4 C18 C17 -14.0(8) .
Sm1 O4 C18 C19 167.0(3) .
Sm1 O5 C31 C32 -13.5(7) .
Sm1 O5 C31 C40 167.7(3) .
Sm1 O6 C33 C32 12.0(7) .
Sm1 O6 C33 C34 -168.7(3) .
Sm1 N1 C46 C47 7.2(6) .
Sm1 N1 C52 C52 -91.5(5) 2_766
Sm1 N2 C47 C46 6.3(5) .
Sm1 N2 C47 C51 -173.6(4) .
Sm1 N2 C48 C49 172.0(4) .
O1 Sm1 O2 C3 0.1(4) .
O1 Sm1 O3 C16 -16.1(6) .
O1 Sm1 O4 C18 -146.3(5) .
O1 Sm1 O5 C31 85.4(4) .
O1 Sm1 O6 C33 -144.9(5) .
O1 Sm1 N1 C46 40.2(4) .
O1 Sm1 N1 C52 -130.8(3) .
O1 Sm1 N2 C47 -147.2(3) .
O1 Sm1 N2 C48 39.3(4) .
O1 C1 C2 C3 2.0(8) .
O1 C1 C10 C11 151.7(5) .
O1 C1 C10 C15 -27.2(6) .
O2 Sm1 O1 C1 11.2(4) .
O2 Sm1 O3 C16 -102.5(4) .
O2 Sm1 O4 C18 139.5(5) .
O2 Sm1 O5 C31 -176.8(4) .
O2 Sm1 O6 C33 179.4(4) .
O2 Sm1 N1 C46 86.8(4) .
O2 Sm1 N1 C52 -84.2(3) .
O2 Sm1 N2 C47 -72.3(3) .
O2 Sm1 N2 C48 114.2(4) .
O2 C3 C4 C5 13.7(6) .
O2 C3 C4 C9 -163.7(5) .
O3 Sm1 O1 C1 -84.7(5) .
O3 Sm1 O2 C3 149.2(4) .
O3 Sm1 O4 C18 26.1(4) .
O3 Sm1 O5 C31 -70.6(4) .
O3 Sm1 O6 C33 61.3(4) .
O3 Sm1 N1 C46 -158.3(4) .
O3 Sm1 N1 C52 30.7(3) .
O3 Sm1 N2 C47 32.2(4) .
O3 Sm1 N2 C48 -141.3(3) .
O3 C16 C17 C18 4.5(8) .
O3 C16 C25 C26 33.1(6) .
O3 C16 C25 C30 -147.0(5) .
O4 Sm1 O1 C1 -69.8(4) .
O4 Sm1 O2 C3 83.0(4) .
O4 Sm1 O3 C16 -31.5(4) .
O4 Sm1 O5 C31 -23.2(5) .
O4 Sm1 O6 C33 133.0(5) .
O4 Sm1 N1 C46 143.6(3) .
O4 Sm1 N1 C52 -27.4(3) .
O4 Sm1 N2 C47 -114.6(3) .
O4 Sm1 N2 C48 71.9(4) .
O4 C18 C19 C20 156.7(5) .
O4 C18 C19 C24 -16.8(7) .
O5 Sm1 O1 C1 149.9(4) .
O5 Sm1 O2 C3 -114.6(4) .
O5 Sm1 O3 C16 117.4(4) .
O5 Sm1 O4 C18 -23.7(5) .
O5 Sm1 O6 C33 -19.3(4) .
O5 Sm1 N1 C46 -75.9(4) .
O5 Sm1 N1 C52 113.1(3) .
O5 Sm1 N2 C47 83.3(3) .
O5 Sm1 N2 C48 -90.2(4) .
O5 C31 C32 C33 -6.0(8) .
O5 C31 C40 C41 154.5(4) .
O5 C31 C40 C45 -23.1(6) .
O6 Sm1 O1 C1 -148.5(4) .
O6 Sm1 O2 C3 37.0(5) .
O6 Sm1 O3 C16 45.8(4) .
O6 Sm1 O4 C18 -65.3(4) .
O6 Sm1 O5 C31 19.7(4) .
O6 Sm1 N1 C46 -91.7(4) .
O6 Sm1 N1 C52 97.3(3) .
O6 Sm1 N2 C47 141.7(3) .
O6 Sm1 N2 C48 -31.8(4) .
O6 C33 C34 C35 -153.0(5) .
O6 C33 C34 C39 24.1(7) .
N1 Sm1 O1 C1 55.9(4) .
N1 Sm1 O2 C3 -141.6(4) .
N1 Sm1 O3 C16 -164.2(4) .
N1 Sm1 O4 C18 87.4(5) .
N1 Sm1 O5 C31 -151.3(5) .
N1 Sm1 O6 C33 -3.0(6) .
N1 Sm1 N2 C47 -2.3(3) .
N1 Sm1 N2 C48 -175.8(4) .
N1 C46 C47 N2 -9.2(7) .
N1 C46 C47 C51 170.7(5) .
N2 Sm1 O1 C1 94.5(4) .
N2 Sm1 O2 C3 -77.1(4) .
N2 Sm1 O3 C16 165.1(4) .
N2 Sm1 O4 C18 -178.1(4) .
N2 Sm1 O5 C31 143.6(5) .
N2 Sm1 O6 C33 -76.5(4) .
N2 Sm1 N1 C46 -2.6(3) .
N2 Sm1 N1 C52 -173.6(3) .
N2 C47 C51 C50 0.8(8) .
N2 C48 C49 C50 1.5(9) .
C1 C2 C3 O2 9.1(7) .
C1 C2 C3 C4 -172.2(4) .
C1 C10 C11 C12 -179.4(5) .
C1 C10 C15 C14 179.5(5) .
C2 C1 C10 C11 -28.5(7) .
C2 C1 C10 C15 152.6(5) .
C2 C3 C4 C5 -165.1(5) .
C2 C3 C4 C9 17.5(7) .
C3 C4 C5 C6 -178.7(5) .
C3 C4 C9 C8 177.2(6) .
C4 C5 C6 C7 1.6(10) .
C5 C4 C9 C8 -0.2(9) .
C5 C6 C7 C8 -0.6(11) .
C6 C7 C8 C9 -0.7(11) .
C7 C8 C9 C4 1.2(11) .
C9 C4 C5 C6 -1.1(8) .
C10 C1 C2 C3 -177.8(4) .
C10 C11 C12 C13 0.2(9) .
C11 C10 C15 C14 0.6(8) .
C11 C12 C13 C14 0.1(10) .
C12 C13 C14 C15 0.0(9) .
C13 C14 C15 C10 -0.3(9) .
C15 C10 C11 C12 -0.5(8) .
C16 C17 C18 O4 -10.2(8) .
C16 C17 C18 C19 168.8(5) .
C16 C25 C26 C27 179.2(5) .
C16 C25 C30 C29 -179.1(5) .
C17 C16 C25 C26 -147.8(5) .
C17 C16 C25 C30 32.1(7) .
C17 C18 C19 C20 -22.4(7) .
C17 C18 C19 C24 164.2(5) .
C18 C19 C20 C21 -174.0(5) .
C18 C19 C24 C23 174.8(6) .
C19 C20 C21 C22 0.3(10) .
C20 C19 C24 C23 1.1(9) .
C20 C21 C22 C23 -0.5(11) .
C21 C22 C23 C24 1.0(12) .
C22 C23 C24 C19 -1.3(11) .
C24 C19 C20 C21 -0.5(9) .
C25 C16 C17 C18 -174.6(5) .
C25 C26 C27 C28 -0.5(10) .
C26 C25 C30 C29 0.8(8) .
C26 C27 C28 C29 1.7(11) .
C27 C28 C29 C30 -1.6(11) .
C28 C29 C30 C25 0.3(10) .
C30 C25 C26 C27 -0.7(8) .
C31 C32 C33 O6 7.2(8) .
C31 C32 C33 C34 -172.1(4) .
C31 C40 C41 C42 -178.3(4) .
C31 C40 C45 C44 179.6(5) .
C32 C31 C40 C41 -24.4(6) .
C32 C31 C40 C45 158.0(5) .
C32 C33 C34 C35 26.3(7) .
C32 C33 C34 C39 -156.5(5) .
C33 C34 C35 C36 177.5(5) .
C33 C34 C39 C38 -178.4(6) .
C34 C35 C36 C37 0.3(10) .
C35 C34 C39 C38 -1.2(9) .
C35 C36 C37 C38 0.0(12) .
C36 C37 C38 C39 -0.9(12) .
C37 C38 C39 C34 1.5(11) .
C39 C34 C35 C36 0.3(8) .
C40 C31 C32 C33 172.8(4) .
C40 C41 C42 C43 -0.7(8) .
C41 C40 C45 C44 1.9(8) .
C41 C42 C43 C44 0.9(9) .
C42 C43 C44 C45 0.4(10) .
C43 C44 C45 C40 -1.8(10) .
C45 C40 C41 C42 -0.6(7) .
C46 N1 C52 C52 97.2(6) 2_766
C46 C47 C51 C50 -179.0(5) .
C47 N2 C48 C49 -1.5(7) .
C48 N2 C47 C46 -179.8(4) .
C48 N2 C47 C51 0.3(7) .
C48 C49 C50 C51 -0.2(9) .
C49 C50 C51 C47 -0.9(9) .
C52 N1 C46 C47 178.6(4) .
